data_2235386
loop_
_publ_author_name
'Maluf, Daniela F.'
'dos Santos, Sailer S.'
'Gatto, Claudia C.'
'Oliveira, Br\'as H. de'

_publ_section_title
;
 <i>rac</i>-2-[(2-Chlorophenyl)(4-chlorophenyl)methyl]-1,3-dioxolane
;
_journal_coeditor_code BX2412
_journal_issue 7
_journal_name_full 'Acta Crystallographica Section E'
_journal_page_first o2008
_journal_page_last o2009
_journal_paper_doi 10.1107/S1600536812023781
_journal_volume 68
_journal_year 2012
_chemical_formula_iupac 'C16 H14 Cl2 O2'
_chemical_formula_moiety 'C16 H14 Cl2 O2'
_chemical_formula_sum 'C16 H14 Cl2 O2'
_chemical_formula_weight 309.17
_chemical_name_systematic
;
<i>rac</i>-2-[(2-Chlorophenyl)(4-chlorophenyl)methyl]-1,3-dioxolane
;
_space_group_IT_number 2
_symmetry_cell_setting triclinic
_symmetry_space_group_name_Hall '-P 1'
_symmetry_space_group_name_H-M 'P -1'
_atom_sites_solution_primary direct
_atom_sites_solution_secondary difmap
_audit_creation_method SHELXL97
_cell_angle_alpha 63.3570(10)
_cell_angle_beta 84.0210(10)
_cell_angle_gamma 71.1940(10)
_cell_formula_units_Z 2
_cell_length_a 7.5728(2)
_cell_length_b 10.2268(2)
_cell_length_c 11.2858(2)
_cell_measurement_reflns_used 4556
_cell_measurement_temperature 296(2)
_cell_measurement_theta_max 57.42
_cell_measurement_theta_min 4.233
_cell_volume 738.68(3)
_computing_cell_refinement 'SAINT (Bruker, 2009)'
_computing_data_collection 'APEX2 (Bruker, 2009)'
_computing_data_reduction 'SAINT (Bruker, 2009)'
_computing_molecular_graphics 'ORTEP-3 for Windows (Farrugia, 1997)'
_computing_publication_material 'SHELXTL (Sheldrick, 2008)'
_computing_structure_refinement 'SHELXTL (Sheldrick, 2008)'
_computing_structure_solution 'SHELXTL (Sheldrick, 2008)'
_diffrn_ambient_temperature 296(2)
_diffrn_measured_fraction_theta_full 0.996
_diffrn_measured_fraction_theta_max 0.996
_diffrn_measurement_device_type 'Bruker SMART APEXII CCD'
_diffrn_measurement_method 'phi & omega scans'
_diffrn_radiation_monochromator graphite
_diffrn_radiation_source 'sealed tube'
_diffrn_radiation_type MoK\a
_diffrn_radiation_wavelength 0.71073
_diffrn_reflns_av_R_equivalents 0.0223
_diffrn_reflns_limit_h_max 10
_diffrn_reflns_limit_h_min -10
_diffrn_reflns_limit_k_max 14
_diffrn_reflns_limit_k_min -14
_diffrn_reflns_limit_l_max 16
_diffrn_reflns_limit_l_min -16
_diffrn_reflns_number 24953
_diffrn_reflns_theta_full 30.66
_diffrn_reflns_theta_max 30.66
_diffrn_reflns_theta_min 2.02
_exptl_absorpt_coefficient_mu 0.437
_exptl_absorpt_correction_T_max 0.883
_exptl_absorpt_correction_T_min 0.7832
_exptl_absorpt_correction_type multi-scan
_exptl_absorpt_process_details '(SADABS; Bruker, 2009)'
_exptl_crystal_colour colourless
_exptl_crystal_density_diffrn 1.39
_exptl_crystal_density_method 'not measured'
_exptl_crystal_description block
_exptl_crystal_F_000 320
_exptl_crystal_size_max 0.59
_exptl_crystal_size_mid 0.56
_exptl_crystal_size_min 0.29
_refine_diff_density_max 0.37
_refine_diff_density_min -0.285
_refine_ls_extinction_method none
_refine_ls_goodness_of_fit_ref 1.045
_refine_ls_hydrogen_treatment constr
_refine_ls_matrix_type full
_refine_ls_number_parameters 181
_refine_ls_number_reflns 4556
_refine_ls_number_restraints 0
_refine_ls_restrained_S_all 1.045
_refine_ls_R_factor_all 0.0509
_refine_ls_R_factor_gt 0.0402
_refine_ls_shift/su_max 0.001
_refine_ls_shift/su_mean 0
_refine_ls_structure_factor_coef Fsqd
_refine_ls_weighting_details 'calc w=1/[\s^2^(Fo^2^)+(0.0556P)^2^+0.1712P] where P=(Fo^2^+2Fc^2^)/3'
_refine_ls_weighting_scheme calc
_refine_ls_wR_factor_gt 0.1093
_refine_ls_wR_factor_ref 0.1173
_reflns_number_gt 3654
_reflns_number_total 4556
_reflns_threshold_expression >2\s(I)
_cod_data_source_file bx2412.cif
_cod_data_source_block I
_cod_database_code 2235386
_cod_database_fobs_code 2235386

loop_
_symmetry_equiv_pos_as_xyz
'x, y, z'
'-x, -y, -z'

loop_
_atom_site_type_symbol
_atom_site_label
_atom_site_fract_x
_atom_site_fract_y
_atom_site_fract_z
_atom_site_U_iso_or_equiv
_atom_site_adp_type
_atom_site_calc_flag
_atom_site_refinement_flags
_atom_site_occupancy
_atom_site_symmetry_multiplicity
Cl Cl1 0.77214(6) 0.38255(5) 0.01175(4) 0.06217(13) Uani d . 1 1
Cl Cl2 1.10734(6) -0.41352(5) 0.31682(5) 0.06334(13) Uani d . 1 1
C C6 0.51390(16) 0.19844(14) 0.17862(11) 0.0346(2) Uani d . 1 1
H H6 0.5131 0.2544 0.0818 0.041 Uiso calc R 1 1
C C13 0.65594(16) 0.04056(14) 0.21569(11) 0.0335(2) Uani d . 1 1
C C15 0.86840(19) -0.19344(15) 0.37708(13) 0.0417(3) Uani d . 1 1
H H15 0.9191 -0.2545 0.4634 0.05 Uiso calc R 1 1
C C14 0.73344(18) -0.05219(15) 0.34448(12) 0.0379(2) Uani d . 1 1
H H14 0.6938 -0.0186 0.4098 0.046 Uiso calc R 1 1
C C7 0.57303(16) 0.28987(14) 0.23302(13) 0.0377(2) Uani d . 1 1
C C16 0.92668(18) -0.24239(15) 0.27971(14) 0.0414(3) Uani d . 1 1
C C2 0.31576(17) 0.19008(16) 0.21133(13) 0.0406(3) Uani d . 1 1
H H2 0.2303 0.2932 0.1918 0.049 Uiso calc R 1 1
C C17 0.8485(2) -0.15571(17) 0.15211(14) 0.0479(3) Uani d . 1 1
H H17 0.8857 -0.1914 0.088 0.058 Uiso calc R 1 1
C C18 0.7135(2) -0.01446(16) 0.12117(13) 0.0437(3) Uani d . 1 1
H H18 0.6605 0.0446 0.0353 0.052 Uiso calc R 1 1
C C8 0.69189(19) 0.37655(15) 0.16361(16) 0.0458(3) Uani d . 1 1
C C9 0.7506(2) 0.4593(2) 0.2126(2) 0.0655(5) Uani d . 1 1
H H9 0.8287 0.5168 0.1639 0.079 Uiso calc R 1 1
C C5 0.1532(2) 0.0332(2) 0.34243(16) 0.0560(4) Uani d . 1 1
H H5A 0.033 0.1052 0.3428 0.067 Uiso calc R 1 1
H H5B 0.1653 -0.0658 0.4177 0.067 Uiso calc R 1 1
C C12 0.5178(2) 0.28940(17) 0.35447(16) 0.0483(3) Uani d . 1 1
H H12 0.4384 0.2333 0.4035 0.058 Uiso calc R 1 1
C C11 0.5776(3) 0.3703(2) 0.4049(2) 0.0630(4) Uani d . 1 1
H H11 0.5397 0.3666 0.4872 0.076 Uiso calc R 1 1
C C4 0.1763(3) 0.0197(2) 0.21519(17) 0.0620(4) Uani d . 1 1
H H4A 0.2555 -0.0822 0.2289 0.074 Uiso calc R 1 1
H H4B 0.0563 0.0397 0.1765 0.074 Uiso calc R 1 1
C C10 0.6927(3) 0.4557(2) 0.3333(2) 0.0729(5) Uani d . 1 1
H H10 0.7314 0.511 0.3664 0.088 Uiso calc R 1 1
O O1 0.30232(14) 0.08905(13) 0.34445(9) 0.0480(2) Uani d . 1 1
O O2 0.26110(15) 0.13305(14) 0.13264(10) 0.0536(3) Uani d . 1 1

loop_
_atom_site_aniso_label
_atom_site_aniso_U_11
_atom_site_aniso_U_22
_atom_site_aniso_U_33
_atom_site_aniso_U_12
_atom_site_aniso_U_13
_atom_site_aniso_U_23
Cl1 0.0564(2) 0.0582(2) 0.0640(2) -0.02759(18) 0.01797(18) -0.01678(18)
Cl2 0.0595(2) 0.0481(2) 0.0721(3) 0.00034(16) -0.00404(19) -0.02775(19)
C6 0.0336(5) 0.0369(6) 0.0318(5) -0.0132(4) 0.0005(4) -0.0123(4)
C13 0.0329(5) 0.0370(6) 0.0337(5) -0.0155(4) 0.0016(4) -0.0151(4)
C15 0.0460(7) 0.0399(6) 0.0344(6) -0.0138(5) -0.0027(5) -0.0109(5)
C14 0.0439(6) 0.0405(6) 0.0315(5) -0.0151(5) 0.0027(4) -0.0165(5)
C7 0.0319(5) 0.0330(5) 0.0463(6) -0.0083(4) -0.0025(5) -0.0161(5)
C16 0.0401(6) 0.0364(6) 0.0484(7) -0.0119(5) 0.0004(5) -0.0188(5)
C2 0.0348(6) 0.0478(7) 0.0385(6) -0.0163(5) -0.0002(4) -0.0157(5)
C17 0.0540(8) 0.0516(8) 0.0451(7) -0.0119(6) -0.0003(6) -0.0297(6)
C18 0.0487(7) 0.0488(7) 0.0348(6) -0.0119(6) -0.0042(5) -0.0205(5)
C8 0.0371(6) 0.0369(6) 0.0601(8) -0.0121(5) 0.0005(5) -0.0177(6)
C9 0.0532(9) 0.0539(9) 0.1019(14) -0.0269(7) 0.0039(9) -0.0379(9)
C5 0.0488(8) 0.0723(10) 0.0500(8) -0.0347(7) 0.0054(6) -0.0195(7)
C12 0.0481(7) 0.0489(7) 0.0559(8) -0.0162(6) 0.0048(6) -0.0295(7)
C11 0.0651(10) 0.0654(10) 0.0756(11) -0.0147(8) -0.0005(8) -0.0483(9)
C4 0.0702(10) 0.0756(11) 0.0547(9) -0.0449(9) 0.0033(7) -0.0260(8)
C10 0.0665(11) 0.0683(11) 0.1120(16) -0.0252(9) -0.0017(10) -0.0592(12)
O1 0.0450(5) 0.0713(7) 0.0346(4) -0.0322(5) 0.0057(4) -0.0203(4)
O2 0.0545(6) 0.0796(7) 0.0372(5) -0.0400(6) -0.0004(4) -0.0209(5)

loop_
_atom_type_symbol
_atom_type_description
_atom_type_scat_dispersion_real
_atom_type_scat_dispersion_imag
_atom_type_scat_source
C C 0.0033 0.0016 'International Tables Vol C Tables 4.2.6.8 and 6.1.1.4'
H H 0.0000 0.0000 'International Tables Vol C Tables 4.2.6.8 and 6.1.1.4'
N N 0.0061 0.0033 'International Tables Vol C Tables 4.2.6.8 and 6.1.1.4'
O O 0.0106 0.0060 'International Tables Vol C Tables 4.2.6.8 and 6.1.1.4'
Cl Cl 0.1484 0.1585 'International Tables Vol C Tables 4.2.6.8 and 6.1.1.4'
Co Co 0.3494 0.9721 'International Tables Vol C Tables 4.2.6.8 and 6.1.1.4'

loop_
_geom_angle_atom_site_label_1
_geom_angle_atom_site_label_2
_geom_angle_atom_site_label_3
_geom_angle
C7 C6 C13 111.98(9)
C7 C6 C2 113.89(10)
C13 C6 C2 112.22(10)
C7 C6 H6 106
C13 C6 H6 106
C2 C6 H6 106
C18 C13 C14 118.17(12)
C18 C13 C6 120.66(11)
C14 C13 C6 121.16(11)
C16 C15 C14 119.10(12)
C16 C15 H15 120.5
C14 C15 H15 120.5
C15 C14 C13 121.18(12)
C15 C14 H14 119.4
C13 C14 H14 119.4
C12 C7 C8 116.50(12)
C12 C7 C6 122.60(11)
C8 C7 C6 120.88(12)
C15 C16 C17 121.23(12)
C15 C16 Cl2 119.47(10)
C17 C16 Cl2 119.26(11)
O1 C2 O2 106.64(11)
O1 C2 C6 112.75(10)
O2 C2 C6 108.83(11)
O1 C2 H2 109.5
O2 C2 H2 109.5
C6 C2 H2 109.5
C16 C17 C18 118.86(12)
C16 C17 H17 120.6
C18 C17 H17 120.6
C17 C18 C13 121.38(12)
C17 C18 H18 119.3
C13 C18 H18 119.3
C9 C8 C7 121.93(15)
C9 C8 Cl1 117.88(12)
C7 C8 Cl1 120.19(11)
C10 C9 C8 119.73(16)
C10 C9 H9 120.1
C8 C9 H9 120.1
O1 C5 C4 102.77(12)
O1 C5 H5A 111.2
C4 C5 H5A 111.2
O1 C5 H5B 111.2
C4 C5 H5B 111.2
H5A C5 H5B 109.1
C7 C12 C11 121.95(15)
C7 C12 H12 119
C11 C12 H12 119
C10 C11 C12 119.98(18)
C10 C11 H11 120
C12 C11 H11 120
O2 C4 C5 104.37(13)
O2 C4 H4A 110.9
C5 C4 H4A 110.9
O2 C4 H4B 110.9
C5 C4 H4B 110.9
H4A C4 H4B 108.9
C11 C10 C9 119.91(16)
C11 C10 H10 120
C9 C10 H10 120
C2 O1 C5 104.87(10)
C2 O2 C4 108.24(11)

loop_
_geom_bond_atom_site_label_1
_geom_bond_atom_site_label_2
_geom_bond_distance
Cl1 C8 1.7388(16)
Cl2 C16 1.7402(13)
C6 C7 1.5146(17)
C6 C13 1.5189(16)
C6 C2 1.5278(17)
C6 H6 0.98
C13 C18 1.3885(18)
C13 C14 1.3926(16)
C15 C16 1.3794(19)
C15 C14 1.3843(19)
C15 H15 0.93
C14 H14 0.93
C7 C12 1.389(2)
C7 C8 1.3980(18)
C16 C17 1.380(2)
C2 O1 1.4067(16)
C2 O2 1.4131(17)
C2 H2 0.98
C17 C18 1.387(2)
C17 H17 0.93
C18 H18 0.93
C8 C9 1.390(2)
C9 C10 1.375(3)
C9 H9 0.93
C5 O1 1.4261(17)
C5 C4 1.491(2)
C5 H5A 0.97
C5 H5B 0.97
C12 C11 1.390(2)
C12 H12 0.93
C11 C10 1.373(3)
C11 H11 0.93
C4 O2 1.4181(19)
C4 H4A 0.97
C4 H4B 0.97
C10 H10 0.93

loop_
_geom_hbond_atom_site_label_D
_geom_hbond_atom_site_label_H
_geom_hbond_atom_site_label_A
_geom_hbond_distance_DH
_geom_hbond_distance_HA
_geom_hbond_distance_DA
_geom_hbond_angle_DHA
C6 H6 Cl1 0.98 2.57 3.0566(13) 111
C12 H12 O1 0.93 2.38 3.046(2) 128

loop_
_geom_torsion_atom_site_label_1
_geom_torsion_atom_site_label_2
_geom_torsion_atom_site_label_3
_geom_torsion_atom_site_label_4
_geom_torsion
C7 C6 C13 C18 -133.67(12)
C2 C6 C13 C18 96.78(13)
C7 C6 C13 C14 45.63(15)
C2 C6 C13 C14 -83.91(14)
C16 C15 C14 C13 0.08(19)
C18 C13 C14 C15 1.94(18)
C6 C13 C14 C15 -177.38(11)
C13 C6 C7 C12 -92.97(14)
C2 C6 C7 C12 35.70(17)
C13 C6 C7 C8 85.22(14)
C2 C6 C7 C8 -146.12(12)
C14 C15 C16 C17 -2.2(2)
C14 C15 C16 Cl2 175.65(10)
C7 C6 C2 O1 -74.72(14)
C13 C6 C2 O1 53.83(15)
C7 C6 C2 O2 167.18(10)
C13 C6 C2 O2 -64.28(13)
C15 C16 C17 C18 2.2(2)
Cl2 C16 C17 C18 -175.63(11)
C16 C17 C18 C13 -0.1(2)
C14 C13 C18 C17 -1.9(2)
C6 C13 C18 C17 177.41(12)
C12 C7 C8 C9 -0.6(2)
C6 C7 C8 C9 -178.89(13)
C12 C7 C8 Cl1 179.03(10)
C6 C7 C8 Cl1 0.74(17)
C7 C8 C9 C10 0.6(3)
Cl1 C8 C9 C10 -179.00(14)
C8 C7 C12 C11 -0.2(2)
C6 C7 C12 C11 178.07(13)
C7 C12 C11 C10 0.9(3)
O1 C5 C4 O2 -28.32(18)
C12 C11 C10 C9 -0.9(3)
C8 C9 C10 C11 0.1(3)
O2 C2 O1 C5 -31.23(15)
C6 C2 O1 C5 -150.62(12)
C4 C5 O1 C2 36.44(17)
O1 C2 O2 C4 12.74(16)
C6 C2 O2 C4 134.64(13)
C5 C4 O2 C2 9.89(18)
